data_2204696
loop_
_publ_author_name
'Gao, Shan'
'Liu, Ji-Wei'
'Huo, Li-Hua'
'Zhao, Hui'
'Zhao, Jing-Gui'

_publ_section_title Poly[[bis(1<i>H</i>-imidazole-\k<i>N</i>^3^)cadmium(II)]-\m~3~-benzene-1,3-dioxyacetato]
_journal_issue 12
_journal_name_full 'Acta Crystallographica Section E'
_journal_page_first m1878
_journal_page_last m1880
_journal_paper_doi 10.1107/S160053680402923X
_journal_volume 60
_journal_year 2004
_chemical_formula_iupac '[Cd (C10 H8 O6) (C3 H4 N2)2]'
_chemical_formula_moiety 'C16 H16 Cd N4 O6'
_chemical_formula_sum 'C16 H16 Cd N4 O6'
_chemical_formula_weight 472.74
_chemical_name_common
;
Poly[[bis(1H-imidazole-\kN^3^)cadmium(II)]-\m~3~-benzene-1,3-dioxyacetato]
;
_chemical_name_systematic
;
poly[[bis(1H-imidazole-\kN^3^)cadmium(II)]-\m~3~-m-phenylenebis(oxyacetato)]
;
_space_group_IT_number 2
_symmetry_cell_setting triclinic
_symmetry_space_group_name_Hall '-P 1'
_symmetry_space_group_name_H-M 'P -1'
_atom_sites_solution_hydrogens geom
_atom_sites_solution_primary direct
_atom_sites_solution_secondary difmap
_cell_angle_alpha 108.46(3)
_cell_angle_beta 111.04(3)
_cell_angle_gamma 95.46(3)
_cell_formula_units_Z 2
_cell_length_a 9.4084(19)
_cell_length_b 10.062(2)
_cell_length_c 11.130(2)
_cell_measurement_reflns_used 6222
_cell_measurement_temperature 293(2)
_cell_measurement_theta_max 27.4
_cell_measurement_theta_min 3.6
_cell_volume 906.5(5)
_computing_cell_refinement RAPID-AUTO
_computing_data_collection 'RAPID-AUTO (Rigaku Corporation, 1998)'
_computing_data_reduction 'CrystalStructure (Rigaku/MSC, 2002)'
_computing_molecular_graphics 'ORTEPII (Johnson, 1976)'
_computing_structure_refinement 'SHELXL97 (Sheldrick, 1997)'
_computing_structure_solution 'SHELXS97 (Sheldrick, 1997)'
_diffrn_ambient_temperature 293(2)
_diffrn_detector_area_resol_mean 10
_diffrn_measured_fraction_theta_full 0.99
_diffrn_measured_fraction_theta_max 0.99
_diffrn_measurement_device_type 'Rigaku R-AXIS RAPID'
_diffrn_measurement_method \w
_diffrn_radiation_monochromator graphite
_diffrn_radiation_source 'fine-focus sealed tube'
_diffrn_radiation_type MoK\a
_diffrn_radiation_wavelength 0.71073
_diffrn_reflns_av_R_equivalents 0.0250
_diffrn_reflns_av_sigmaI/netI 0.0219
_diffrn_reflns_limit_h_max 12
_diffrn_reflns_limit_h_min -10
_diffrn_reflns_limit_k_max 13
_diffrn_reflns_limit_k_min -12
_diffrn_reflns_limit_l_max 14
_diffrn_reflns_limit_l_min -14
_diffrn_reflns_number 8787
_diffrn_reflns_theta_full 27.5
_diffrn_reflns_theta_max 27.5
_diffrn_reflns_theta_min 3.1
_diffrn_standards_decay_% 0
_diffrn_standards_interval_count 0
_diffrn_standards_interval_time 0
_diffrn_standards_number 0
_exptl_absorpt_coefficient_mu 1.246
_exptl_absorpt_correction_T_max 0.816
_exptl_absorpt_correction_T_min 0.649
_exptl_absorpt_correction_type multi-scan
_exptl_absorpt_process_details '(ABSCOR; Higashi, 1995)'
_exptl_crystal_colour colourless
_exptl_crystal_density_diffrn 1.732
_exptl_crystal_density_meas ?
_exptl_crystal_density_method .
_exptl_crystal_description prism
_exptl_crystal_F_000 472
_exptl_crystal_size_max 0.38
_exptl_crystal_size_mid 0.24
_exptl_crystal_size_min 0.17
_refine_diff_density_max 0.79
_refine_diff_density_min -0.59
_refine_ls_extinction_method none
_refine_ls_goodness_of_fit_ref 1.08
_refine_ls_hydrogen_treatment constr
_refine_ls_matrix_type full
_refine_ls_number_parameters 244
_refine_ls_number_reflns 4122
_refine_ls_number_restraints 0
_refine_ls_restrained_S_all 1.08
_refine_ls_R_factor_all 0.030
_refine_ls_R_factor_gt 0.029
_refine_ls_shift/su_max 0.001
_refine_ls_shift/su_mean 0.000
_refine_ls_structure_factor_coef Fsqd
_refine_ls_weighting_details 'calc w = 1/[\s^2^(Fo^2^)+(0.0402P)^2^+0.4978P] where P=(Fo^2^+2Fc^2^)/3'
_refine_ls_weighting_scheme calc
_refine_ls_wR_factor_gt 0.070
_refine_ls_wR_factor_ref 0.071
_reflns_number_gt 3923
_reflns_number_total 4122
_reflns_threshold_expression I>2\s(I)
_cod_data_source_file hb6123.cif
_cod_data_source_block I
_cod_depositor_comments
;
The following automatic conversions were performed:
'_symmetry_cell_setting' value 'Triclinic' changed to 'triclinic'
according to '/home/saulius/struct/CIF-dictionaries/cif_core.dic'
dictionary named 'cif_core.dic' version 2.4.1 from 2010-06-29.

Automatic conversion script
Id: cif_fix_enum 1527 2010-12-29 10:47:43Z saulius 

The following automatic conversions were performed:

'_symmetry_cell_setting' value 'Triclinic' changed to 'triclinic'
according to /home/saulius/struct/CIF-dictionaries/cif_core.dic
dictionary named 'cif_core.dic' version 2.4.1 from 2010-06-29.

Automatic conversion script
Id: cif_fix_values 1715 2011-07-08 13:25:40Z adriana 
;
_cod_database_code 2204696
_cod_database_fobs_code 2204696

loop_
_symmetry_equiv_pos_as_xyz
'x, y, z'
'-x, -y, -z'

loop_
_atom_site_label
_atom_site_fract_x
_atom_site_fract_y
_atom_site_fract_z
_atom_site_U_iso_or_equiv
_atom_site_adp_type
_atom_site_calc_flag
_atom_site_refinement_flags
_atom_site_occupancy
_atom_site_type_symbol
Cd1 0.564492(18) 0.399619(16) 0.633815(16) 0.03328(7) Uani d . 1 Cd
N1 0.6212(3) 0.2225(2) 0.4898(2) 0.0408(4) Uani d . 1 N
N2 0.6729(3) 0.0171(2) 0.4011(3) 0.0497(5) Uani d . 1 N
N3 0.6843(2) 0.3414(2) 0.8239(2) 0.0406(4) Uani d . 1 N
N4 0.8646(3) 0.3112(3) 0.9968(2) 0.0534(6) Uani d . 1 N
O1 0.3217(2) 0.26615(18) 0.62225(18) 0.0399(4) Uani d . 1 O
O2 0.3871(2) 0.50269(19) 0.7189(2) 0.0478(4) Uani d . 1 O
O3 0.0538(2) 0.2504(2) 0.6670(3) 0.0586(5) Uani d . 1 O
O4 -0.0044(2) -0.13626(19) 0.81726(18) 0.0450(4) Uani d . 1 O
O5 -0.1478(2) -0.4038(2) 0.7681(2) 0.0536(5) Uani d . 1 O
O6 -0.35877(19) -0.40128(18) 0.60028(18) 0.0406(4) Uani d . 1 O
C1 0.2941(3) 0.3840(2) 0.6765(3) 0.0370(5) Uani d . 1 C
C2 0.1374(4) 0.3868(3) 0.6866(4) 0.0578(8) Uani d . 1 C
C3 0.1089(3) 0.2005(3) 0.7722(3) 0.0452(6) Uani d . 1 C
C4 0.2301(4) 0.2760(3) 0.9003(3) 0.0525(7) Uani d . 1 C
C5 0.2722(4) 0.2104(3) 0.9967(3) 0.0563(7) Uani d . 1 C
C6 0.1932(3) 0.0732(3) 0.9684(3) 0.0491(6) Uani d . 1 C
C7 0.0691(3) -0.0004(3) 0.8392(3) 0.0392(5) Uani d . 1 C
C8 0.0279(3) 0.0612(3) 0.7405(3) 0.0415(5) Uani d . 1 C
C9 -0.1469(3) -0.2018(3) 0.6970(3) 0.0445(6) Uani d . 1 C
C10 -0.2201(3) -0.3459(2) 0.6907(2) 0.0337(4) Uani d . 1 C
C11 0.6555(3) 0.1057(3) 0.5086(3) 0.0430(5) Uani d . 1 C
C12 0.6481(5) 0.0797(4) 0.3055(4) 0.0639(9) Uani d . 1 C
C13 0.6175(4) 0.2075(3) 0.3617(3) 0.0582(8) Uani d . 1 C
C14 0.8350(3) 0.3511(3) 0.8882(3) 0.0479(6) Uani d . 1 C
C15 0.7273(4) 0.2761(4) 1.0043(3) 0.0597(8) Uani d . 1 C
C16 0.6159(3) 0.2931(4) 0.8973(3) 0.0540(7) Uani d . 1 C
H2B 0.1553 0.4557 0.7773 0.069 Uiso calc R 1 H
H2C 0.0730 0.4201 0.6173 0.069 Uiso calc R 1 H
H4 0.2829 0.3691 0.9221 0.063 Uiso calc R 1 H
H5 0.3557 0.2602 1.0826 0.068 Uiso calc R 1 H
H6 0.2225 0.0312 1.0343 0.059 Uiso calc R 1 H
H8 -0.0533 0.0102 0.6534 0.050 Uiso calc R 1 H
H9A -0.1271 -0.2156 0.6147 0.053 Uiso calc R 1 H
H9B -0.2190 -0.1391 0.6987 0.053 Uiso calc R 1 H
H11 0.6664 0.0872 0.5878 0.052 Uiso calc R 1 H
H12 0.6516 0.0420 0.2191 0.077 Uiso calc R 1 H
H13 0.5971 0.2747 0.3202 0.070 Uiso calc R 1 H
H14 0.9111 0.3818 0.8616 0.057 Uiso calc R 1 H
H15 0.7122 0.2459 1.0706 0.072 Uiso calc R 1 H
H16 0.5092 0.2749 0.8763 0.065 Uiso calc R 1 H
H17 0.6956 -0.0652 0.3929 0.060 Uiso calc R 1 H
H18 0.9550 0.3085 1.0518 0.064 Uiso calc R 1 H

loop_
_atom_site_aniso_label
_atom_site_aniso_U_11
_atom_site_aniso_U_22
_atom_site_aniso_U_33
_atom_site_aniso_U_12
_atom_site_aniso_U_13
_atom_site_aniso_U_23
Cd1 0.03570(10) 0.02842(10) 0.03878(10) 0.00759(6) 0.01694(7) 0.01472(7)
N1 0.0480(11) 0.0343(10) 0.0449(11) 0.0159(9) 0.0202(9) 0.0180(9)
N2 0.0584(14) 0.0335(10) 0.0617(14) 0.0213(10) 0.0266(11) 0.0186(10)
N3 0.0347(10) 0.0457(11) 0.0392(10) 0.0072(8) 0.0112(8) 0.0186(9)
N4 0.0424(12) 0.0570(14) 0.0480(12) 0.0126(10) 0.0013(10) 0.0233(11)
O1 0.0438(9) 0.0339(8) 0.0431(9) 0.0140(7) 0.0169(7) 0.0159(7)
O2 0.0532(11) 0.0316(8) 0.0672(12) 0.0059(7) 0.0336(9) 0.0207(8)
O3 0.0412(10) 0.0518(11) 0.0944(16) 0.0080(9) 0.0265(10) 0.0446(12)
O4 0.0391(9) 0.0396(9) 0.0414(9) -0.0074(7) 0.0018(7) 0.0182(7)
O5 0.0485(10) 0.0443(10) 0.0519(10) -0.0009(8) -0.0012(8) 0.0265(9)
O6 0.0305(8) 0.0365(8) 0.0459(9) -0.0014(6) 0.0053(7) 0.0190(7)
C1 0.0400(12) 0.0333(11) 0.0451(12) 0.0110(9) 0.0195(10) 0.0212(9)
C2 0.0535(16) 0.0422(14) 0.105(2) 0.0211(12) 0.0478(17) 0.0418(16)
C3 0.0368(12) 0.0379(12) 0.0689(16) 0.0089(10) 0.0298(12) 0.0212(12)
C4 0.0537(16) 0.0338(12) 0.0649(17) -0.0050(11) 0.0338(14) 0.0059(12)
C5 0.0528(16) 0.0495(15) 0.0437(14) -0.0125(12) 0.0197(12) -0.0039(12)
C6 0.0486(14) 0.0499(15) 0.0369(12) -0.0050(11) 0.0158(11) 0.0085(11)
C7 0.0323(11) 0.0359(11) 0.0434(12) -0.0011(9) 0.0148(9) 0.0112(9)
C8 0.0298(10) 0.0391(12) 0.0525(14) 0.0024(9) 0.0138(10) 0.0188(11)
C9 0.0376(12) 0.0386(12) 0.0423(12) -0.0080(10) 0.0005(10) 0.0195(10)
C10 0.0321(10) 0.0311(10) 0.0334(10) 0.0017(8) 0.0090(8) 0.0134(8)
C11 0.0472(13) 0.0359(12) 0.0488(13) 0.0137(10) 0.0186(11) 0.0198(10)
C12 0.096(3) 0.0546(17) 0.0604(18) 0.0362(18) 0.0470(18) 0.0240(14)
C13 0.088(2) 0.0534(16) 0.0607(17) 0.0373(16) 0.0447(17) 0.0346(14)
C14 0.0381(13) 0.0552(15) 0.0507(14) 0.0133(11) 0.0150(11) 0.0235(12)
C15 0.0563(17) 0.069(2) 0.0530(16) 0.0058(14) 0.0131(13) 0.0355(15)
C16 0.0385(13) 0.0721(19) 0.0526(15) 0.0036(12) 0.0134(12) 0.0339(14)

loop_
_atom_type_symbol
_atom_type_description
_atom_type_scat_dispersion_real
_atom_type_scat_dispersion_imag
_atom_type_scat_source
C C 0.0033 0.0016 'International Tables Vol C Tables 4.2.6.8 and 6.1.1.4'
H H 0.0000 0.0000 'International Tables Vol C Tables 4.2.6.8 and 6.1.1.4'
N N 0.0061 0.0033 'International Tables Vol C Tables 4.2.6.8 and 6.1.1.4'
O O 0.0106 0.0060 'International Tables Vol C Tables 4.2.6.8 and 6.1.1.4'
Cd Cd -0.8075 1.2024 'International Tables Vol C Tables 4.2.6.8 and 6.1.1.4'

loop_
_geom_angle_atom_site_label_1
_geom_angle_atom_site_label_2
_geom_angle_atom_site_label_3
_geom_angle_site_symmetry_1
_geom_angle_site_symmetry_3
_geom_angle
_geom_angle_publ_flag
N1 Cd1 N3 . . 94.28(8) yes
N1 Cd1 O1 . . 100.19(8) yes
N1 Cd1 O2 . . 151.85(8) yes
N1 Cd1 O5 . 1_665 99.27(8) yes
N1 Cd1 O6 . 1_665 104.64(8) yes
N1 Cd1 O6 . 2_556 83.11(7) yes
N3 Cd1 O1 . . 83.76(7) yes
N3 Cd1 O2 . . 93.42(8) yes
N3 Cd1 O5 . 1_665 78.37(7) yes
N3 Cd1 O6 . 2_556 162.59(7) yes
O1 Cd1 O5 . 1_665 154.42(6) yes
O1 Cd1 O6 . 2_556 79.79(6) yes
O2 Cd1 O1 . . 53.89(6) yes
O2 Cd1 O5 . 1_665 108.80(7) yes
O2 Cd1 O6 . 2_556 81.51(7) yes
O5 Cd1 O6 1_665 2_556 119.04(7) yes
O6 Cd1 N3 1_665 . 127.24(7) yes
O6 Cd1 O1 1_665 . 137.56(6) yes
O6 Cd1 O2 1_665 . 91.95(7) yes
O6 Cd1 O5 1_665 1_665 50.48(6) yes
O6 Cd1 O6 1_665 2_556 69.81(7) yes
Cd1 O6 Cd1 1_445 2_556 110.19(7) no
N1 C11 N2 . . 111.6(2) no
N1 C11 H11 . . 124.2 no
N1 C13 H13 . . 125.5 no
N2 C11 H11 . . 124.2 no
N2 C12 H12 . . 127.0 no
N3 C14 N4 . . 111.4(3) no
N3 C14 H14 . . 124.3 no
N3 C16 H16 . . 125.3 no
N4 C14 H14 . . 124.3 no
N4 C15 C16 . . 106.6(3) no
N4 C15 H15 . . 126.7 no
O1 C1 Cd1 . . 64.20(10) no
O1 C1 O2 . . 123.2(2) no
O1 C1 C2 . . 119.5(2) no
O2 C1 Cd1 . . 59.20(10) no
O2 C1 C2 . . 117.3(2) no
O3 C2 C1 . . 113.8(2) no
O3 C2 H2B . . 108.8 no
O3 C2 H2C . . 108.8 no
O3 C3 C4 . . 125.6(2) no
O3 C3 C8 . . 113.9(2) no
O4 C7 C6 . . 115.8(2) no
O4 C7 C8 . . 123.6(2) no
O4 C9 C10 . . 110.5(2) no
O4 C9 H9A . . 109.6 no
O4 C9 H9B . . 109.6 no
O5 C10 O6 . . 123.2(2) no
O5 C10 C9 . . 121.9(2) no
O6 C10 C9 . . 114.9(2) no
C1 O1 Cd1 . . 88.8(2) no
C1 O2 Cd1 . . 93.9(2) no
C1 C2 H2B . . 108.8 no
C1 C2 H2C . . 108.8 no
C2 C1 Cd1 . . 172.0(2) no
C3 O3 C2 . . 117.5(3) no
C3 C4 C5 . . 118.8(2) no
C3 C4 H4 . . 120.6 no
C3 C8 H8 . . 120.1 no
C4 C3 C8 . . 120.5(3) no
C4 C5 H5 . . 119.1 no
C5 C4 H4 . . 120.6 no
C5 C6 C7 . . 118.5(3) no
C5 C6 H6 . . 120.8 no
C6 C5 C4 . . 121.9(3) no
C6 C5 H5 . . 119.1 no
C7 O4 C9 . . 116.1(2) no
C7 C6 H6 . . 120.8 no
C7 C8 C3 . . 119.7(2) no
C7 C8 H8 . . 120.1 no
C8 C7 C6 . . 120.6(2) no
C10 O6 Cd1 . 1_445 105.10(10) no
C10 O6 Cd1 . 2_556 143.3(2) no
C10 C9 H9A . . 109.6 no
C10 C9 H9B . . 109.6 no
C11 N1 Cd1 . . 125.8(2) no
C11 N1 C13 . . 105.6(2) no
C11 N2 C12 . . 107.6(2) no
C11 N2 H17 . . 126.2 no
C12 N2 H17 . . 126.2 no
C12 C13 N1 . . 109.1(3) no
C12 C13 H13 . . 125.5 no
C13 N1 Cd1 . . 128.4(2) no
C13 C12 N2 . . 106.1(3) no
C13 C12 H12 . . 127.0 no
C14 N3 Cd1 . . 127.1(2) no
C14 N3 C16 . . 105.0(2) no
C14 N4 C15 . . 107.5(2) no
C14 N4 H18 . . 126.2 no
C15 N4 H18 . . 126.2 no
C15 C16 N3 . . 109.4(3) no
C15 C16 H16 . . 125.3 no
C16 N3 Cd1 . . 127.9(2) no
C16 C15 H15 . . 126.7 no
H2B C2 H2C . . 107.7 no
H9A C9 H9B . . 108.1 no

loop_
_geom_bond_atom_site_label_1
_geom_bond_atom_site_label_2
_geom_bond_site_symmetry_2
_geom_bond_distance
_geom_bond_publ_flag
Cd1 N1 . 2.239(2) yes
Cd1 N3 . 2.299(2) yes
Cd1 O1 . 2.476(2) yes
Cd1 O2 . 2.367(2) yes
Cd1 O5 1_665 2.771(2) yes
Cd1 O6 1_665 2.251(2) yes
Cd1 O6 2_556 2.636(2) yes
C1 O1 . 1.248(3) yes
C1 O2 . 1.249(3) yes
C10 O5 . 1.232(3) yes
C10 O6 . 1.261(3) yes
N1 C11 . 1.308(3) no
N1 C13 . 1.373(3) no
N2 C11 . 1.321(3) no
N2 C12 . 1.363(4) no
N2 H17 . 0.8600 no
N3 C14 . 1.316(3) no
N3 C16 . 1.374(3) no
N4 C14 . 1.336(4) no
N4 C15 . 1.346(4) no
N4 H18 . 0.8600 no
O3 C2 . 1.425(3) no
O3 C3 . 1.370(4) no
O4 C7 . 1.376(3) no
O4 C9 . 1.417(3) no
O6 Cd1 1_445 2.251(2) no
O6 Cd1 2_556 2.636(2) no
C1 C2 . 1.521(4) no
C2 H2B . 0.9700 no
C2 H2C . 0.9700 no
C3 C4 . 1.375(4) no
C3 C8 . 1.401(3) no
C4 C5 . 1.391(5) no
C4 H4 . 0.9300 no
C5 C6 . 1.386(4) no
C5 H5 . 0.9300 no
C6 C7 . 1.391(4) no
C6 H6 . 0.9300 no
C7 C8 . 1.383(4) no
C8 H8 . 0.9300 no
C9 C10 . 1.514(3) no
C9 H9A . 0.9700 no
C9 H9B . 0.9700 no
C11 H11 . 0.9300 no
C12 C13 . 1.348(4) no
C12 H12 . 0.9300 no
C13 H13 . 0.9300 no
C14 H14 . 0.9300 no
C15 C16 . 1.347(4) no
C15 H15 . 0.9300 no
C16 H16 . 0.9300 no

loop_
_geom_hbond_atom_site_label_D
_geom_hbond_atom_site_label_H
_geom_hbond_atom_site_label_A
_geom_hbond_site_symmetry_A
_geom_hbond_distance_DH
_geom_hbond_distance_HA
_geom_hbond_distance_DA
_geom_hbond_angle_DHA
_geom_hbond_publ_flag
N2 H17 O1 2_656 0.86 1.96 2.786(3) 160 yes
N4 H18 O4 2_657 0.86 2.57 3.148(3) 125 yes
N4 H18 O5 2_657 0.86 2.02 2.792(3) 149 yes

loop_
_geom_torsion_atom_site_label_1
_geom_torsion_atom_site_label_2
_geom_torsion_atom_site_label_3
_geom_torsion_atom_site_label_4
_geom_torsion_site_symmetry_1
_geom_torsion
_geom_torsion_publ_flag
Cd1 N1 C11 N2 . 175.7(2) no
Cd1 N1 C13 C12 . -175.2(2) no
Cd1 N3 C14 N4 . 178.7(2) no
Cd1 N3 C16 C15 . -177.9(2) no
Cd1 O1 C1 O2 . -5.1(2) no
Cd1 O1 C1 C2 . 172.0(2) no
Cd1 O2 C1 O1 . 5.3(3) no
Cd1 O2 C1 C2 . -171.8(2) no
Cd1 O6 C10 O5 1_445 5.5(3) no
Cd1 O6 C10 O5 2_556 -157.9(2) no
Cd1 O6 C10 C9 1_445 -175.0(2) no
Cd1 O6 C10 C9 2_556 21.7(4) no
N1 Cd1 N3 C14 . 66.5(2) no
N1 Cd1 N3 C16 . -115.5(3) no
N1 Cd1 O1 C1 . -165.10(10) no
N1 Cd1 O2 C1 . 23.2(2) no
N1 Cd1 C1 O1 . 18.23(17) no
N1 Cd1 C1 O2 . -166.70(10) no
N2 C12 C13 N1 . -0.8(4) no
N3 Cd1 N1 C11 . 21.2(2) no
N3 Cd1 N1 C13 . -163.6(3) no
N3 Cd1 O1 C1 . 101.6(2) no
N3 Cd1 O2 C1 . -82.5(2) no
N3 Cd1 C1 O1 . -76.8(2) no
N3 Cd1 C1 O2 . 98.2(2) no
O1 Cd1 N1 C11 . -63.3(2) no
O1 Cd1 N1 C13 . 112.0(3) no
O1 Cd1 N3 C14 . 166.3(2) no
O1 Cd1 N3 C16 . -15.7(2) no
O1 Cd1 O2 C1 . -2.80(10) no
O1 Cd1 C1 O2 . 175.0(2) no
O1 C1 C2 O3 . 16.5(4) no
O2 Cd1 N1 C11 . -84.3(3) no
O2 Cd1 N1 C13 . 90.9(3) no
O2 Cd1 N3 C14 . -140.6(2) no
O2 Cd1 N3 C16 . 37.4(3) no
O2 Cd1 O1 C1 . 2.78(13) no
O2 Cd1 C1 O1 . -175.0(2) no
O2 C1 C2 O3 . -166.3(3) no
O3 C3 C4 C5 . 179.8(3) no
O3 C3 C8 C7 . -178.3(2) no
O4 C7 C8 C3 . 179.7(2) no
O4 C9 C10 O5 . -11.5(4) no
O4 C9 C10 O6 . 168.9(2) no
O6 Cd1 N1 C11 1_665 151.5(2) no
O6 Cd1 N1 C11 2_556 -141.5(2) no
O6 Cd1 N1 C13 1_665 -33.3(3) no
O6 Cd1 N1 C13 2_556 33.7(3) no
O6 Cd1 N3 C14 1_665 -45.5(3) no
O6 Cd1 N3 C14 2_556 147.1(2) no
O6 Cd1 N3 C16 1_665 132.5(2) no
O6 Cd1 N3 C16 2_556 -34.9(4) no
O6 Cd1 O1 C1 1_665 -39.9(2) no
O6 Cd1 O1 C1 2_556 -84.10(10) no
O6 Cd1 O2 C1 1_665 150.0(2) no
O6 Cd1 O2 C1 2_556 80.7(2) no
O6 Cd1 C1 O1 1_665 151.50(10) no
O6 Cd1 C1 O1 2_556 90.60(10) no
O6 Cd1 C1 O2 1_665 -33.5(2) no
O6 Cd1 C1 O2 2_556 -94.4(2) no
C1 Cd1 N1 C11 . -71.6(2) no
C1 Cd1 N1 C13 . 103.7(3) no
C1 Cd1 N3 C14 . -167.3(2) no
C1 Cd1 N3 C16 . 10.7(2) no
C2 O3 C3 C4 . 5.9(4) no
C2 O3 C3 C8 . -175.2(2) no
C3 O3 C2 C1 . 72.9(4) no
C3 C4 C5 C6 . -1.5(5) no
C4 C3 C8 C7 . 0.7(4) no
C4 C5 C6 C7 . 0.4(5) no
C5 C6 C7 O4 . 179.9(3) no
C5 C6 C7 C8 . 1.3(4) no
C6 C7 C8 C3 . -1.9(4) no
C7 O4 C9 C10 . -176.3(2) no
C8 C3 C4 C5 . 1.0(4) no
C9 O4 C7 C6 . 169.3(2) no
C9 O4 C7 C8 . -12.2(4) no
C11 N2 C12 C13 . 0.6(4) no
C11 N1 C13 C12 . 0.8(4) no
C12 N2 C11 N1 . -0.1(4) no
C13 N1 C11 N2 . -0.4(3) no
C14 N3 C16 C15 . 0.5(4) no
C14 N4 C15 C16 . 1.1(4) no
C15 N4 C14 N3 . -0.9(4) no
C16 N3 C14 N4 . 0.3(3) no
